data_7210146
loop_
_publ_author_name
'Wang, Ping'
'Fan, Rui-Qing'
'Yang, Yu-Lin'
'Liu, Xin-Rong'
'Xiao, Peng'
'Li, Xin-Yu'
'Hasi, Wuliji'
'Cao, Wen-Wu'

_publ_section_title
;
 1-D helical chain, 2-D layered network and 3-D porous lanthanide--organic
 frameworks based on multiple coordination sites of
 benzimidazole-5,6-dicarboxylic acid: synthesis, crystal structure,
 photoluminescence and thermal stability
;
_journal_issue 22
_journal_name_full CrystEngComm
_journal_page_first 4489
_journal_paper_doi 10.1039/c3ce40184g
_journal_volume 15
_journal_year 2013
_chemical_formula_sum 'C10 H8 N2 O8 Yb'
_chemical_formula_weight 457.22
_chemical_name_systematic
;
?
;
_space_group_IT_number 2
_symmetry_cell_setting triclinic
_symmetry_space_group_name_Hall '-P 1'
_symmetry_space_group_name_H-M 'P -1'
_atom_sites_solution_hydrogens geom
_atom_sites_solution_primary direct
_atom_sites_solution_secondary difmap
_audit_creation_method SHELXL-97
_cell_angle_alpha 87.684(4)
_cell_angle_beta 77.440(4)
_cell_angle_gamma 80.434(3)
_cell_formula_units_Z 2
_cell_length_a 6.733(2)
_cell_length_b 7.450(3)
_cell_length_c 12.049(4)
_cell_measurement_reflns_used 4004
_cell_measurement_temperature 296(2)
_cell_measurement_theta_max 25.00
_cell_measurement_theta_min 1.73
_cell_volume 581.7(3)
_computing_cell_refinement 'Bruker SMART'
_computing_data_collection 'Bruker SMART'
_computing_data_reduction 'Bruker SAINT'
_computing_molecular_graphics SHELXP-97
_computing_publication_material SHELXTL
_computing_structure_refinement 'SHELXL-97 (Sheldrick, 1997)'
_computing_structure_solution 'SHELXS-97 (Sheldrick, 1997)'
_diffrn_ambient_temperature 296(2)
_diffrn_measured_fraction_theta_full 0.986
_diffrn_measured_fraction_theta_max 0.986
_diffrn_measurement_device_type 'Bruker Smart APEX CCD area detector'
_diffrn_measurement_method 'phi and omega scans'
_diffrn_radiation_monochromator graphite
_diffrn_radiation_source 'fine-focus sealed tube'
_diffrn_radiation_type MoK\a
_diffrn_radiation_wavelength 0.71073
_diffrn_reflns_av_R_equivalents 0.0172
_diffrn_reflns_av_sigmaI/netI 0.0266
_diffrn_reflns_limit_h_max 7
_diffrn_reflns_limit_h_min -7
_diffrn_reflns_limit_k_max 8
_diffrn_reflns_limit_k_min -8
_diffrn_reflns_limit_l_max 14
_diffrn_reflns_limit_l_min -12
_diffrn_reflns_number 4004
_diffrn_reflns_theta_full 25.00
_diffrn_reflns_theta_max 25.00
_diffrn_reflns_theta_min 1.73
_diffrn_standards_decay_% 0
_diffrn_standards_interval_count 0
_diffrn_standards_interval_time 0
_diffrn_standards_number 0
_exptl_absorpt_coefficient_mu 8.087
_exptl_absorpt_correction_T_max 0.4436
_exptl_absorpt_correction_T_min 0.3767
_exptl_absorpt_correction_type multi-scan
_exptl_absorpt_process_details SADABS
_exptl_crystal_colour colorless
_exptl_crystal_density_diffrn 2.611
_exptl_crystal_density_method 'not measured'
_exptl_crystal_description block
_exptl_crystal_F_000 432
_exptl_crystal_size_max 0.15
_exptl_crystal_size_mid 0.14
_exptl_crystal_size_min 0.12
_refine_diff_density_max 1.036
_refine_diff_density_min -1.193
_refine_diff_density_rms 0.130
_refine_ls_extinction_coef 0.0009(5)
_refine_ls_extinction_expression Fc^*^=kFc[1+0.001xFc^2^\l^3^/sin(2\q)]^-1/4^
_refine_ls_extinction_method SHELXL
_refine_ls_goodness_of_fit_ref 1.063
_refine_ls_hydrogen_treatment mixed
_refine_ls_matrix_type full
_refine_ls_number_parameters 191
_refine_ls_number_reflns 2005
_refine_ls_number_restraints 0
_refine_ls_restrained_S_all 1.063
_refine_ls_R_factor_all 0.0207
_refine_ls_R_factor_gt 0.0194
_refine_ls_shift/su_max 0.004
_refine_ls_shift/su_mean 0.000
_refine_ls_structure_factor_coef Fsqd
_refine_ls_weighting_details 'calc w=1/[\s^2^(Fo^2^)+(0.0246P)^2^+1.4340P] where P=(Fo^2^+2Fc^2^)/3'
_refine_ls_weighting_scheme calc
_refine_ls_wR_factor_gt 0.0483
_refine_ls_wR_factor_ref 0.0489
_reflns_number_gt 1927
_reflns_number_total 2005
_reflns_threshold_expression >2sigma(I)
_cod_data_source_file c3ce40184g.txt
_cod_data_source_block 7
_cod_depositor_comments
;
The following automatic conversions were performed:

'_symmetry_cell_setting' value 'Triclinic' changed to 'triclinic'
according to /home/saulius/struct/CIF-dictionaries/cif_core.dic
dictionary named 'cif_core.dic' version 2.4.2 from 2011-04-26.

Automatic conversion script
Id: cif_fix_values 1891 2012-01-12 08:04:46Z andrius 
;
_cod_original_cell_volume 581.6(3)
_cod_original_sg_symbol_H-M P-1
_cod_database_code 7210146

loop_
_symmetry_equiv_pos_as_xyz
'x, y, z'
'-x, -y, -z'

loop_
_atom_site_label
_atom_site_type_symbol
_atom_site_fract_x
_atom_site_fract_y
_atom_site_fract_z
_atom_site_U_iso_or_equiv
_atom_site_adp_type
_atom_site_occupancy
_atom_site_symmetry_multiplicity
_atom_site_calc_flag
_atom_site_refinement_flags
Yb1 Yb -0.17872(3) 0.16438(2) -0.076786(15) 0.01275(10) Uani 1 1 d .
O1 O -0.3097(5) 0.0060(4) -0.1918(3) 0.0200(7) Uani 1 1 d .
O2 O -0.1482(5) -0.2807(4) -0.1994(3) 0.0219(7) Uani 1 1 d .
O3 O -0.8890(5) 0.0345(4) -0.2030(3) 0.0196(7) Uani 1 1 d .
O4 O -0.6748(5) -0.1469(4) -0.1128(3) 0.0193(7) Uani 1 1 d .
O5 O -0.7642(5) 0.5403(4) 0.0025(3) 0.0196(7) Uani 1 1 d .
O6 O -0.5249(5) 0.3000(4) -0.0638(3) 0.0175(7) Uani 1 1 d .
O7 O -0.1049(4) -0.1562(4) -0.0122(3) 0.0160(7) Uani 1 1 d .
H7A H -0.2233 -0.1894 0.0412 0.019 Uiso 1 1 calc R
H7B H -0.0693 -0.2389 -0.0762 0.019 Uiso 1 1 calc R
O8 O -0.1242(5) 0.3595(4) -0.2338(3) 0.0223(7) Uani 1 1 d .
H8A H 0.0053 0.3150 -0.2835 0.034 Uiso 1 1 d R
H8B H -0.1217 0.4793 -0.2082 0.034 Uiso 1 1 d R
N1 N -0.5893(7) -0.2794(6) -0.6070(3) 0.0265(10) Uani 1 1 d .
H1A H -0.7065 -0.2639 -0.6266 0.032 Uiso 1 1 calc R
N2 N -0.2508(7) -0.3583(6) -0.6214(3) 0.0268(10) Uani 1 1 d .
C1 C -0.4048(9) -0.3486(8) -0.6721(4) 0.0299(12) Uani 1 1 d .
H1B H -0.3888 -0.3861 -0.7467 0.036 Uiso 1 1 calc R
C2 C -0.3406(7) -0.2889(6) -0.5132(4) 0.0181(10) Uani 1 1 d .
C3 C -0.2501(7) -0.2679(7) -0.4223(4) 0.0189(10) Uani 1 1 d .
H3A H -0.1093 -0.3041 -0.4278 0.023 Uiso 1 1 calc R
C4 C -0.3748(7) -0.1917(6) -0.3238(4) 0.0150(9) Uani 1 1 d .
C5 C -0.5902(7) -0.1403(6) -0.3135(4) 0.0150(9) Uani 1 1 d .
C6 C -0.6815(7) -0.1623(7) -0.4041(4) 0.0196(10) Uani 1 1 d .
H6A H -0.8225 -0.1275 -0.3986 0.024 Uiso 1 1 calc R
C7 C -0.5542(7) -0.2382(6) -0.5030(4) 0.0196(10) Uani 1 1 d .
C8 C -0.2722(6) -0.1536(6) -0.2298(4) 0.0156(9) Uani 1 1 d .
C9 C -0.7288(6) -0.0771(6) -0.2014(4) 0.0142(9) Uani 1 1 d .
C10 C -0.5849(7) 0.4554(6) -0.0167(4) 0.0161(10) Uani 1 1 d .

loop_
_atom_site_aniso_label
_atom_site_aniso_U_11
_atom_site_aniso_U_22
_atom_site_aniso_U_33
_atom_site_aniso_U_23
_atom_site_aniso_U_13
_atom_site_aniso_U_12
Yb1 0.01428(13) 0.01242(13) 0.01161(13) -0.00147(7) -0.00344(8) -0.00112(7)
O1 0.0240(17) 0.0163(18) 0.0221(18) -0.0068(14) -0.0102(14) -0.0011(13)
O2 0.0308(18) 0.0145(17) 0.0222(18) -0.0045(14) -0.0136(15) 0.0024(14)
O3 0.0180(16) 0.0218(18) 0.0165(17) -0.0003(14) -0.0019(13) 0.0016(13)
O4 0.0199(16) 0.0239(18) 0.0120(16) -0.0003(13) -0.0021(13) 0.0012(13)
O5 0.0209(17) 0.0137(17) 0.0247(18) -0.0037(14) -0.0055(14) -0.0022(13)
O6 0.0197(16) 0.0149(17) 0.0183(17) -0.0044(13) -0.0056(13) -0.0008(12)
O7 0.0171(15) 0.0170(17) 0.0150(16) -0.0043(13) -0.0032(12) -0.0053(12)
O8 0.0256(17) 0.0157(18) 0.0226(18) 0.0023(14) -0.0003(14) -0.0014(13)
N1 0.031(2) 0.037(3) 0.017(2) -0.0019(19) -0.0132(18) -0.0082(19)
N2 0.034(2) 0.032(3) 0.014(2) -0.0045(18) -0.0003(18) -0.0091(19)
C1 0.046(3) 0.034(3) 0.011(2) -0.006(2) -0.003(2) -0.013(2)
C2 0.025(2) 0.016(2) 0.013(2) -0.0007(18) -0.0020(19) -0.0062(19)
C3 0.018(2) 0.022(3) 0.016(2) -0.0036(19) -0.0008(18) -0.0030(18)
C4 0.019(2) 0.014(2) 0.013(2) 0.0019(18) -0.0058(18) -0.0035(17)
C5 0.019(2) 0.013(2) 0.013(2) -0.0020(18) -0.0019(18) -0.0027(17)
C6 0.018(2) 0.027(3) 0.015(2) 0.001(2) -0.0054(18) -0.0034(19)
C7 0.030(3) 0.016(2) 0.015(2) 0.0000(19) -0.006(2) -0.0069(19)
C8 0.017(2) 0.020(3) 0.010(2) 0.0017(18) -0.0027(17) -0.0044(18)
C9 0.017(2) 0.013(2) 0.013(2) -0.0035(17) -0.0007(17) -0.0033(17)
C10 0.021(2) 0.016(2) 0.012(2) 0.0023(18) -0.0052(18) -0.0038(19)

loop_
_atom_type_symbol
_atom_type_description
_atom_type_scat_dispersion_real
_atom_type_scat_dispersion_imag
_atom_type_scat_source
C C 0.0033 0.0016 'International Tables Vol C Tables 4.2.6.8 and 6.1.1.4'
H H 0.0000 0.0000 'International Tables Vol C Tables 4.2.6.8 and 6.1.1.4'
Yb Yb -0.3850 5.5486 'International Tables Vol C Tables 4.2.6.8 and 6.1.1.4'
O O 0.0106 0.0060 'International Tables Vol C Tables 4.2.6.8 and 6.1.1.4'
N N 0.0061 0.0033 'International Tables Vol C Tables 4.2.6.8 and 6.1.1.4'

loop_
_geom_angle_atom_site_label_1
_geom_angle_atom_site_label_2
_geom_angle_atom_site_label_3
_geom_angle
_geom_angle_site_symmetry_1
_geom_angle_site_symmetry_3
O1 Yb1 O4 114.83(12) . 2_455
O1 Yb1 O3 77.52(12) . 1_655
O4 Yb1 O3 138.64(11) 2_455 1_655
O1 Yb1 O8 83.92(12) . .
O4 Yb1 O8 144.90(12) 2_455 .
O3 Yb1 O8 72.00(11) 1_655 .
O1 Yb1 O5 138.39(11) . 2_465
O4 Yb1 O5 72.70(12) 2_455 2_465
O3 Yb1 O5 125.51(11) 1_655 2_465
O8 Yb1 O5 73.96(12) . 2_465
O1 Yb1 O6 72.91(11) . .
O4 Yb1 O6 75.93(11) 2_455 .
O3 Yb1 O6 142.62(11) 1_655 .
O8 Yb1 O6 82.51(11) . .
O5 Yb1 O6 69.64(11) 2_465 .
O1 Yb1 O7 143.11(11) . 2
O4 Yb1 O7 76.73(11) 2_455 2
O3 Yb1 O7 72.79(11) 1_655 2
O8 Yb1 O7 106.63(11) . 2
O5 Yb1 O7 77.91(11) 2_465 2
O6 Yb1 O7 142.41(11) . 2
O1 Yb1 O7 76.07(11) . .
O4 Yb1 O7 71.22(11) 2_455 .
O3 Yb1 O7 74.46(11) 1_655 .
O8 Yb1 O7 143.88(11) . .
O5 Yb1 O7 138.90(11) 2_465 .
O6 Yb1 O7 118.59(10) . .
O7 Yb1 O7 75.28(11) 2 .
O1 Yb1 C10 120.15(11) . 2_465
O4 Yb1 C10 69.03(11) 2_455 2_465
O3 Yb1 C10 141.25(11) 1_655 2_465
O8 Yb1 C10 75.90(12) . 2_465
O5 Yb1 C10 20.55(11) 2_465 2_465
O6 Yb1 C10 49.17(11) . 2_465
O7 Yb1 C10 96.74(11) 2 2_465
O7 Yb1 C10 140.22(11) . 2_465
O1 Yb1 C10 93.23(11) . .
O4 Yb1 C10 70.17(11) 2_455 .
O3 Yb1 C10 151.03(11) 1_655 .
O8 Yb1 C10 79.82(11) . .
O5 Yb1 C10 48.93(11) 2_465 .
O6 Yb1 C10 20.82(11) . .
O7 Yb1 C10 123.14(11) 2 .
O7 Yb1 C10 130.40(11) . .
C10 Yb1 C10 28.41(15) 2_465 .
O1 Yb1 Yb1 109.77(8) . 2
O4 Yb1 Yb1 69.54(8) 2_455 2
O3 Yb1 Yb1 69.17(8) 1_655 2
O8 Yb1 Yb1 134.27(8) . 2
O5 Yb1 Yb1 110.93(8) 2_465 2
O6 Yb1 Yb1 142.93(8) . 2
O7 Yb1 Yb1 38.64(8) 2 2
O7 Yb1 Yb1 36.65(7) . 2
C10 Yb1 Yb1 124.65(8) 2_465 2
C10 Yb1 Yb1 139.10(8) . 2
C8 O1 Yb1 135.9(3) . .
C9 O3 Yb1 138.2(3) . 1_455
C9 O4 Yb1 137.0(3) . 2_455
C10 O5 Yb1 118.0(3) . 2_465
C10 O6 Yb1 118.1(3) . .
Yb1 O7 Yb1 104.72(11) 2 .
Yb1 O7 H7A 110.8 2 .
Yb1 O7 H7A 110.8 . .
Yb1 O7 H7B 110.8 2 .
Yb1 O7 H7B 110.8 . .
H7A O7 H7B 108.9 . .
Yb1 O8 H8A 109.4 . .
Yb1 O8 H8B 109.4 . .
H8A O8 H8B 109.5 . .
C1 N1 C7 106.9(4) . .
C1 N1 H1A 126.5 . .
C7 N1 H1A 126.5 . .
C1 N2 C2 104.4(4) . .
N2 C1 N1 114.1(4) . .
N2 C1 H1B 122.9 . .
N1 C1 H1B 122.9 . .
C3 C2 N2 129.7(4) . .
C3 C2 C7 120.5(4) . .
N2 C2 C7 109.8(4) . .
C4 C3 C2 118.1(4) . .
C4 C3 H3A 121.0 . .
C2 C3 H3A 121.0 . .
C3 C4 C5 121.4(4) . .
C3 C4 C8 117.6(4) . .
C5 C4 C8 120.9(4) . .
C6 C5 C4 120.6(4) . .
C6 C5 C9 118.1(4) . .
C4 C5 C9 121.0(4) . .
C7 C6 C5 117.4(4) . .
C7 C6 H6A 121.3 . .
C5 C6 H6A 121.3 . .
N1 C7 C6 133.3(5) . .
N1 C7 C2 104.7(4) . .
C6 C7 C2 121.9(4) . .
O2 C8 O1 124.9(4) . .
O2 C8 C4 117.6(4) . .
O1 C8 C4 117.4(4) . .
O3 C9 O4 125.4(4) . .
O3 C9 C5 118.2(4) . .
O4 C9 C5 116.4(4) . .
O5 C10 O6 126.0(4) . .
O5 C10 C10 118.3(5) . 2_465
O6 C10 C10 115.6(5) . 2_465
O5 C10 Yb1 41.5(2) . 2_465
O6 C10 Yb1 167.0(3) . 2_465
C10 C10 Yb1 76.9(3) 2_465 2_465
O5 C10 Yb1 166.8(3) . .
O6 C10 Yb1 41.1(2) . .
C10 C10 Yb1 74.7(3) 2_465 .
Yb1 C10 Yb1 151.59(15) 2_465 .

loop_
_geom_bond_atom_site_label_1
_geom_bond_atom_site_label_2
_geom_bond_distance
_geom_bond_site_symmetry_2
Yb1 O1 2.258(3) .
Yb1 O4 2.290(3) 2_455
Yb1 O3 2.292(3) 1_655
Yb1 O8 2.341(3) .
Yb1 O5 2.349(3) 2_465
Yb1 O6 2.356(3) .
Yb1 O7 2.376(3) 2
Yb1 O7 2.486(3) .
Yb1 C10 3.131(5) 2_465
Yb1 C10 3.162(5) .
Yb1 Yb1 3.8504(8) 2
O1 C8 1.257(6) .
O2 C8 1.253(5) .
O3 C9 1.251(5) .
O3 Yb1 2.292(3) 1_455
O4 C9 1.267(5) .
O4 Yb1 2.290(3) 2_455
O5 C10 1.244(5) .
O5 Yb1 2.349(3) 2_465
O6 C10 1.274(6) .
O7 Yb1 2.376(3) 2
O7 H7A 0.9700 .
O7 H7B 0.9700 .
O8 H8A 0.9600 .
O8 H8B 0.9600 .
N1 C1 1.350(7) .
N1 C7 1.380(6) .
N1 H1A 0.8600 .
N2 C1 1.305(7) .
N2 C2 1.393(6) .
C1 H1B 0.9300 .
C2 C3 1.390(7) .
C2 C7 1.404(7) .
C3 C4 1.378(6) .
C3 H3A 0.9300 .
C4 C5 1.416(6) .
C4 C8 1.507(6) .
C5 C6 1.392(6) .
C5 C9 1.508(6) .
C6 C7 1.386(7) .
C6 H6A 0.9300 .
C10 C10 1.544(9) 2_465
C10 Yb1 3.131(5) 2_465
